data_2101806
loop_
_publ_author_name
'Marsh, R. E.'

_publ_section_title
;
 The perils of <i>Cc</i> revisited
;
_journal_issue 2
_journal_name_full 'Acta Crystallographica Section B'
_journal_page_first 317
_journal_page_last 322
_journal_paper_doi 10.1107/S010876819601381X
_journal_volume 53
_journal_year 1997
_chemical_formula_moiety 'C17 H24 O'
_chemical_formula_sum 'C17 H24 O'
_space_group_IT_number 15
_symmetry_cell_setting monoclinic
_symmetry_space_group_name_Hall '-C 2yc'
_symmetry_space_group_name_H-M 'C 1 2/c 1'
_audit_creation_method CSD-QUEST3D-V5
_cell_angle_alpha 90
_cell_angle_beta 115.020(10)
_cell_angle_gamma 90
_cell_formula_units_Z 4
_cell_length_a 9.7920(10)
_cell_length_b 16.978(3)
_cell_length_c 9.3710(10)
_cell_volume 1411.7(3)
_cod_data_source_file an0533.cif
_cod_data_source_block CSD_CIF_MIF_YIDYAL01
_cod_depositor_comments
;

  Added moiety chemical formula from Marsh (1997) paper. The summary
  chemical formula is calculated from moiety formula using 'AdHocParser'
  (svn://www.crystallography.net/cod-tools/trunk/Formulae/AdHocParser.yp,
  revision 1441.)

  Removing 20 atoms which were symmetric equivalents of the atoms from
  the asymmetric unit.

  Andrius Merkys
  2013-11-06
;
_cod_original_sg_symbol_H-M 'C 2/c'
_cod_database_code 2101806

loop_
_symmetry_equiv_pos_as_xyz
x,y,z
-x,y,1/2-z
1/2+x,1/2+y,z
1/2-x,1/2+y,1/2-z
-x,-y,-z
x,-y,-1/2+z
-1/2-x,-1/2-y,-z
-1/2+x,-1/2-y,-1/2+z

loop_
_atom_site_label
_atom_site_fract_x
_atom_site_fract_y
_atom_site_fract_z
_atom_site_type_symbol
O1 .0 .4948 .25 O
C1 .0 .4237 .25 C
C2 .0011 .3713 .3817 C
C3 -.0412 .2904 .3036 C
C4 -.0094 .2188 .4130 C
C5 -.1114 .1501 .3327 C
C6 -.2610 .1535 .3431 C
C7 -.0731 .0934 .2566 C
C8 -.1661 .0198 .1868 C
C9 -.0733 -.0540 .2601 C
H1 -.066 .392 .432 H
H2 .112 .366 .472 H
H3 -.152 .292 .230 H
H4 .102 .205 .454 H
H5 -.028 .234 .506 H
H6 -.340 .116 .274 H
H7 -.326 .201 .294 H
H8 -.250 .150 .450 H
H9 -.198 .019 .070 H
H10 -.258 .016 .202 H
H11 -.046 -.054 .376 H
H12 -.138 -.105 .216 H

loop_
_atom_type_symbol
C
H
O
